data_7130785
loop_
_publ_author_name
'Li, Chengmin'
'Juarez-Perez, Emilio J.'
'Mayoral, Alvaro'

_publ_section_title
;
 Atomic understanding of Formamidinium Hybrid Halide Perovskite, FAPbBr3
;
_journal_name_full 'Chemical Communications'
_journal_paper_doi 10.1039/D2CC04124C
_journal_year 2022
_chemical_formula_moiety 'Br3 Pb1, 2(C0.5 N1)'
_chemical_formula_sum 'C Br3 N2 Pb'
_chemical_formula_weight 486.94
_space_group_crystal_system cubic
_space_group_IT_number 221
_space_group_name_Hall '-P 4 2 3'
_space_group_name_H-M_alt 'P m -3 m'
_atom_sites_solution_primary iterative
_audit_block_doi 10.5517/ccdc.csd.cc2chhw8
_audit_creation_date 2022-07-12
_audit_creation_method
;
Olex2 1.5
(compiled 2022.04.07 svn.rca3783a0 for OlexSys, GUI svn.r6498)
;
_audit_update_record
;
2022-07-12 deposited with the CCDC.	2022-09-28 downloaded from the CCDC.
;
_cell_angle_alpha 90
_cell_angle_beta 90
_cell_angle_gamma 90
_cell_formula_units_Z 1
_cell_length_a 5.9968(7)
_cell_length_b 5.9968(7)
_cell_length_c 5.9968(7)
_cell_measurement_reflns_used 1738
_cell_measurement_temperature 293(2)
_cell_measurement_theta_max 1.105
_cell_measurement_theta_min 0.120
_cell_volume 215.65(4)
_computing_molecular_graphics 'Olex2 1.5 (Dolomanov et al., 2009)'
_computing_publication_material 'Olex2 1.5 (Dolomanov et al., 2009)'
_computing_structure_refinement 'SHELXL 2018/3 (Sheldrick, 2015)'
_computing_structure_solution 'olex2.solve 1.5 (Bourhis et al., 2015)'
_diffrn_ambient_temperature 293
_diffrn_measured_fraction_theta_full 1.000
_diffrn_measured_fraction_theta_max 0.991
_diffrn_measurement_device_type 'JEOL JEM-F200'
_diffrn_radiation_wavelength 0.02508
_diffrn_reflns_av_R_equivalents 0.1967
_diffrn_reflns_av_unetI/netI 0.1086
_diffrn_reflns_Laue_measured_fraction_full 1.000
_diffrn_reflns_Laue_measured_fraction_max 0.991
_diffrn_reflns_limit_h_max 9
_diffrn_reflns_limit_h_min -9
_diffrn_reflns_limit_k_max 7
_diffrn_reflns_limit_k_min -7
_diffrn_reflns_limit_l_max 9
_diffrn_reflns_limit_l_min -9
_diffrn_reflns_number 1738
_diffrn_reflns_point_group_measured_fraction_full 1.000
_diffrn_reflns_point_group_measured_fraction_max 0.991
_diffrn_reflns_theta_full 0.862
_diffrn_reflns_theta_max 1.105
_diffrn_reflns_theta_min 0.120
_exptl_absorpt_coefficient_mu 0.000
_exptl_crystal_colour 'clear light orange'
_exptl_crystal_colour_lustre clear
_exptl_crystal_colour_modifier light
_exptl_crystal_colour_primary orange
_exptl_crystal_density_diffrn 3.749
_exptl_crystal_description block
_exptl_crystal_F_000 41
_exptl_crystal_size_max 0.002
_exptl_crystal_size_mid 0.001
_exptl_crystal_size_min 0.001
_refine_diff_density_max 0.269
_refine_diff_density_min -0.502
_refine_diff_density_rms 0.139
_refine_ls_extinction_coef 815(18)
_refine_ls_extinction_expression Fc^*^=kFc[1+0.001xFc^2^\l^3^/sin(2\q)]^-1/4^
_refine_ls_extinction_method 'SHELXL-2018/3 (Sheldrick 2018)'
_refine_ls_goodness_of_fit_ref 1.595
_refine_ls_hydrogen_treatment undef
_refine_ls_matrix_type full
_refine_ls_number_parameters 9
_refine_ls_number_reflns 115
_refine_ls_number_restraints 0
_refine_ls_restrained_S_all 1.595
_refine_ls_R_factor_all 0.1608
_refine_ls_R_factor_gt 0.1601
_refine_ls_shift/su_max 0.047
_refine_ls_shift/su_mean 0.005
_refine_ls_structure_factor_coef Fsqd
_refine_ls_weighting_details 'w=1/[\s^2^(Fo^2^)+(0.2000P)^2^] where P=(Fo^2^+2Fc^2^)/3'
_refine_ls_weighting_scheme calc
_refine_ls_wR_factor_gt 0.3246
_refine_ls_wR_factor_ref 0.3266
_reflns_Friedel_coverage 0.000
_reflns_number_gt 113
_reflns_number_total 115
_reflns_threshold_expression 'I > 2\s(I)'
_cod_data_source_file d2cc04124c2.cif
_cod_data_source_block 1
_cod_original_cell_volume 215.65(8)
_cod_database_code 7130785
_shelx_shelxl_version_number 2018/3
_shelx_space_group_comment
;
The symmetry employed for this shelxl refinement is uniquely defined
by the following loop, which should always be used as a source of
symmetry information in preference to the above space-group names.
They are only intended as comments.
;
_olex2_refinement_description
;
1. Others
 Fixed Sof: C1(0.02083) N1(0.04167)
;
_olex2_submission_special_instructions 'No special instructions were received'

loop_
_space_group_symop_operation_xyz
'x, y, z'
'-y, x, z'
'-x, -y, z'
'y, -x, z'
'x, -y, -z'
'y, x, -z'
'-x, y, -z'
'-y, -x, -z'
'z, x, y'
'-x, z, y'
'-z, -x, y'
'x, -z, y'
'z, -x, -y'
'x, z, -y'
'-z, x, -y'
'-x, -z, -y'
'y, z, x'
'-z, -y, -x'
'-z, y, x'
'z, y, -x'
'z, -y, x'
'y, -z, -x'
'-y, -z, x'
'-y, z, -x'
'-x, -y, -z'
'y, -x, -z'
'x, y, -z'
'-y, x, -z'
'-x, y, z'
'-y, -x, z'
'x, -y, z'
'y, x, z'
'-z, -x, -y'
'x, -z, -y'
'z, x, -y'
'-x, z, -y'
'-z, x, y'
'-x, -z, y'
'z, -x, y'
'x, z, y'
'-y, -z, -x'
'z, y, x'
'z, -y, -x'
'-z, -y, x'
'-z, y, -x'
'-y, z, x'
'y, z, -x'
'y, -z, x'

loop_
_atom_site_label
_atom_site_type_symbol
_atom_site_fract_x
_atom_site_fract_y
_atom_site_fract_z
_atom_site_U_iso_or_equiv
_atom_site_adp_type
_atom_site_occupancy
_atom_site_site_symmetry_order
_atom_site_calc_flag
_atom_site_refinement_flags_posn
_atom_site_refinement_flags_adp
_atom_site_refinement_flags_occupancy
_atom_site_disorder_assembly
_atom_site_disorder_group
Pb01 Pb 0.000000 0.000000 0.000000 0.0318(13) Uani 1 48 d S T P . .
Br Br 0.000000 0.000000 0.500000 0.162(10) Uani 1 16 d S T P . .
C1 C -0.32(3) -0.500000 0.500000 0.07(3) Uiso 0.1666 8 d S . P . .
N1 N -0.38(2) -0.38(2) 0.62(2) 0.14(6) Uiso 0.25 6 d S . P . .

loop_
_atom_site_aniso_label
_atom_site_aniso_U_11
_atom_site_aniso_U_22
_atom_site_aniso_U_33
_atom_site_aniso_U_23
_atom_site_aniso_U_13
_atom_site_aniso_U_12
Pb01 0.0318(13) 0.0318(13) 0.0318(13) 0.000 0.000 0.000
Br 0.225(15) 0.225(15) 0.037(4) 0.000 0.000 0.000

loop_
_atom_type_symbol
_atom_type_description
_atom_type_scat_dispersion_real
_atom_type_scat_dispersion_imag
_atom_type_scat_source
Br Br 0.0000 0.0000 'International Tables Vol C Tables 4.2.6.8 and 6.1.1.4'
C C 0.0000 0.0000 'International Tables Vol C Tables 4.2.6.8 and 6.1.1.4'
N N 0.0000 0.0000 'International Tables Vol C Tables 4.2.6.8 and 6.1.1.4'
Pb Pb 0.0000 0.0000 'International Tables Vol C Tables 4.2.6.8 and 6.1.1.4'

loop_
_geom_angle_atom_site_label_1
_geom_angle_atom_site_label_2
_geom_angle_atom_site_label_3
_geom_angle
_geom_angle_site_symmetry_1
_geom_angle_site_symmetry_3
_geom_angle_publ_flag
Br Pb01 Br 90.0 10 . ?
Br Pb01 Br 90.0 1_554 9 ?
Br Pb01 Br 90.0 1_554 10_545 ?
Br Pb01 Br 90.0 10 1_554 ?
Br Pb01 Br 180.0 10 10_545 ?
Br Pb01 Br 180.0 . 1_554 ?
Br Pb01 Br 90.0 . 9 ?
Br Pb01 Br 90.0 10 9_455 ?
Br Pb01 Br 180.0 9_455 9 ?
Br Pb01 Br 90.0 . 9_455 ?
Br Pb01 Br 90.0 . 10_545 ?
Br Pb01 Br 90.0 1_554 9_455 ?
Br Pb01 Br 90.0 9 10_545 ?
Br Pb01 Br 90.0 10 9 ?
Br Pb01 Br 90.0 9_455 10_545 ?
Pb01 Br Pb01 180.0 1_556 . ?
C1 C1 C1 60.000(16) 41_455 2_455 ?
C1 C1 C1 90.000(8) 26_546 2_455 ?
C1 C1 C1 60.000(16) 26_546 17_546 ?
C1 C1 C1 60.000(16) 17_546 2_455 ?
C1 C1 C1 90.000(8) 41_455 17_546 ?
C1 C1 C1 60.000(8) 26_546 41_455 ?
C1 C1 N1 30.6(8) 2_455 2_455 ?
C1 C1 N1 68(4) 26_546 28_456 ?
C1 C1 N1 68(4) 26_546 2_455 ?
C1 C1 N1 30.6(8) 41_455 25_446 ?
C1 C1 N1 68(4) 17_546 28_456 ?
C1 C1 N1 68(4) 17_546 25_446 ?
C1 C1 N1 30.6(8) 17_546 2_455 ?
C1 C1 N1 68(4) 2_455 25_446 ?
C1 C1 N1 30.6(8) 41_455 28_456 ?
C1 C1 N1 30.6(8) 26_546 3_445 ?
C1 C1 N1 30.6(8) 2_455 28_456 ?
C1 C1 N1 68(4) 41_455 3_445 ?
C1 C1 N1 68(4) 41_455 2_455 ?
C1 C1 N1 30.6(8) 17_546 3_445 ?
C1 C1 N1 68(4) 2_455 3_445 ?
C1 C1 N1 30.6(8) 26_546 25_446 ?
N1 C1 C1 44(10) 27_556 41_455 ?
N1 C1 C1 102(10) 26_546 2_455 ?
N1 C1 C1 102(10) 27_556 26_546 ?
N1 C1 C1 102(10) 4_545 41_455 ?
N1 C1 C1 102(10) 4_545 2_455 ?
N1 C1 C1 102(10) 26_546 17_546 ?
N1 C1 C1 102(10) . 41_455 ?
N1 C1 C1 44(10) . 17_546 ?
N1 C1 C1 44(10) . 2_455 ?
N1 C1 C1 44(10) 4_545 17_546 ?
N1 C1 C1 44(10) 4_545 26_546 ?
N1 C1 C1 102(10) 27_556 17_546 ?
N1 C1 C1 44(10) 26_546 41_455 ?
N1 C1 C1 44(10) 26_546 26_546 ?
N1 C1 C1 102(10) . 26_546 ?
N1 C1 C1 44(10) 27_556 2_455 ?
N1 C1 N1 40(10) 4_545 3_445 ?
N1 C1 N1 58(8) 3_445 28_456 ?
N1 C1 N1 58(8) 25_446 2_455 ?
N1 C1 N1 98(10) 27_556 3_445 ?
N1 C1 N1 83(10) . 27_556 ?
N1 C1 N1 138(10) 26_546 . ?
N1 C1 N1 83(10) 26_546 27_556 ?
N1 C1 N1 83(10) 26_546 4_545 ?
N1 C1 N1 40(10) . 2_455 ?
N1 C1 N1 83(10) . 4_545 ?
N1 C1 N1 40(6) 28_456 2_455 ?
N1 C1 N1 40(10) 26_546 25_446 ?
N1 C1 N1 72(10) . 3_445 ?
N1 C1 N1 40(6) 25_446 3_445 ?
N1 C1 N1 40(6) 25_446 28_456 ?
N1 C1 N1 72(10) 26_546 28_456 ?
N1 C1 N1 98(10) 26_546 2_455 ?
N1 C1 N1 72(10) . 28_456 ?
N1 C1 N1 72(10) 27_556 2_455 ?
N1 C1 N1 98(10) 4_545 28_456 ?
N1 C1 N1 138(10) 4_545 27_556 ?
N1 C1 N1 40(10) 27_556 28_456 ?
N1 C1 N1 72(10) 26_546 3_445 ?
N1 C1 N1 98(10) . 25_446 ?
N1 C1 N1 40(6) 3_445 2_455 ?
N1 C1 N1 72(10) 4_545 25_446 ?
N1 C1 N1 72(10) 27_556 25_446 ?
N1 C1 N1 72(10) 4_545 2_455 ?
C1 N1 C1 92(10) 17_546 2_455 ?
C1 N1 C1 82(10) . 25_446 ?
C1 N1 C1 82(10) 2_455 26_546 ?
C1 N1 C1 92(10) 17_546 . ?
C1 N1 C1 44(7) 41_455 25_446 ?
C1 N1 C1 92(10) 2_455 . ?
C1 N1 C1 47(10) 2_455 25_446 ?
C1 N1 C1 44(7) 25_446 26_546 ?
C1 N1 C1 44(7) 41_455 26_546 ?
C1 N1 C1 82(10) 17_546 41_455 ?
C1 N1 C1 47(10) 17_546 26_546 ?
C1 N1 C1 47(10) . 41_455 ?
C1 N1 C1 47(10) . 26_546 ?
C1 N1 C1 47(10) 17_546 25_446 ?
C1 N1 C1 47(10) 2_455 41_455 ?
C1 N1 N1 21(10) 17_546 3_445 ?
C1 N1 N1 111(10) . 2_455 ?
C1 N1 N1 49(5) 2_455 27_556 ?
C1 N1 N1 78(10) 2_455 3_445 ?
C1 N1 N1 21(10) 2_455 28_456 ?
C1 N1 N1 78(10) . 3_445 ?
C1 N1 N1 78(10) 17_546 28_456 ?
C1 N1 N1 78(10) 17_546 26_546 ?
C1 N1 N1 49(5) . 4_545 ?
C1 N1 N1 78(10) 2_455 26_546 ?
C1 N1 N1 111(10) 17_546 27_556 ?
C1 N1 N1 21(10) . 26_546 ?
C1 N1 N1 49(5) . 27_556 ?
C1 N1 N1 49(5) 17_546 4_545 ?
C1 N1 N1 49(5) 2_455 2_455 ?
C1 N1 N1 111(10) 2_455 4_545 ?
C1 N1 N1 78(10) . 28_456 ?
C1 N1 N1 49(5) 17_546 2_455 ?
N1 N1 C1 30.6(8) 28_456 41_455 ?
N1 N1 C1 29(4) 27_556 41_455 ?
N1 N1 C1 61(4) 26_546 25_446 ?
N1 N1 C1 70(3) 4_545 41_455 ?
N1 N1 C1 30.6(8) 3_445 25_446 ?
N1 N1 C1 70(3) 27_556 25_446 ?
N1 N1 C1 70(3) 27_556 26_546 ?
N1 N1 C1 30.6(8) 3_445 26_546 ?
N1 N1 C1 70(3) 2_455 41_455 ?
N1 N1 C1 30.6(8) 28_456 25_446 ?
N1 N1 C1 29(4) 4_545 26_546 ?
N1 N1 C1 61(4) 3_445 41_455 ?
N1 N1 C1 70(3) 2_455 26_546 ?
N1 N1 C1 30.6(8) 26_546 41_455 ?
N1 N1 C1 61(4) 28_456 26_546 ?
N1 N1 C1 30.6(8) 26_546 26_546 ?
N1 N1 C1 29(4) 2_455 25_446 ?
N1 N1 C1 70(3) 4_545 25_446 ?
N1 N1 N1 90.000(5) 27_556 2_455 ?
N1 N1 N1 45.000(10) 4_545 26_546 ?
N1 N1 N1 60.0 3_445 26_546 ?
N1 N1 N1 45.000(16) 4_545 3_445 ?
N1 N1 N1 90.0 2_455 26_546 ?
N1 N1 N1 90.0 27_556 3_445 ?
N1 N1 N1 45.0 2_455 28_456 ?
N1 N1 N1 45.00(3) 2_455 3_445 ?
N1 N1 N1 90.000(5) 4_545 27_556 ?
N1 N1 N1 60.000(10) 28_456 3_445 ?
N1 N1 N1 60.001(5) 28_456 26_546 ?
N1 N1 N1 90.000(5) 4_545 28_456 ?
N1 N1 N1 90.000(5) 4_545 2_455 ?
N1 N1 N1 45.000(5) 27_556 28_456 ?
N1 N1 N1 45.0 27_556 26_546 ?

loop_
_geom_bond_atom_site_label_1
_geom_bond_atom_site_label_2
_geom_bond_distance
_geom_bond_site_symmetry_2
_geom_bond_publ_flag
Pb01 Br 2.9984(4) 10 ?
Pb01 Br 2.9984(4) 10_545 ?
Pb01 Br 2.9984(4) 9_455 ?
Pb01 Br 2.9984(4) . ?
Pb01 Br 2.9984(4) 1_554 ?
Pb01 Br 2.9984(4) 9 ?
C1 C1 1.5(3) 26_546 ?
C1 C1 1.5(3) 2_455 ?
C1 C1 1.5(3) 17_546 ?
C1 C1 1.5(3) 41_455 ?
C1 N1 2.0(2) 28_456 ?
C1 N1 2.0(2) 3_445 ?
C1 N1 2.0(2) 25_446 ?
C1 N1 1.05(12) 4_545 ?
C1 N1 1.05(12) . ?
C1 N1 2.0(2) 2_455 ?
C1 N1 1.05(12) 27_556 ?
C1 N1 1.05(12) 26_546 ?
N1 N1 1.4(2) 4_545 ?
N1 N1 2.0(4) 3_445 ?
N1 N1 2.0(4) 28_456 ?
N1 N1 1.4(2) 27_556 ?
N1 N1 2.0(4) 26_546 ?
N1 N1 1.4(2) 2_455 ?

loop_
_geom_torsion_atom_site_label_1
_geom_torsion_atom_site_label_2
_geom_torsion_atom_site_label_3
_geom_torsion_atom_site_label_4
_geom_torsion
_geom_torsion_site_symmetry_1
_geom_torsion_site_symmetry_2
_geom_torsion_site_symmetry_3
_geom_torsion_site_symmetry_4
_geom_torsion_publ_flag
C1 C1 N1 C1 15(13) 26_546 . . 17_546 ?
C1 C1 N1 C1 -30.8(18) 26_546 . . 25_446 ?
C1 C1 N1 C1 -62(4) 26_546 . . 41_455 ?
C1 C1 N1 C1 77(10) 41_455 . . 17_546 ?
C1 C1 N1 C1 62(4) 41_455 . . 26_546 ?
C1 C1 N1 C1 92(23) 2_455 . . 17_546 ?
C1 C1 N1 C1 15(13) 2_455 . . 41_455 ?
C1 C1 N1 C1 -77(10) 26_546 . . 2_455 ?
C1 C1 N1 C1 46(12) 2_455 . . 25_446 ?
C1 C1 N1 C1 -15(13) 41_455 . . 2_455 ?
C1 C1 N1 C1 -15(13) 17_546 . . 26_546 ?
C1 C1 N1 C1 -92(23) 17_546 . . 2_455 ?
C1 C1 N1 C1 -77(10) 17_546 . . 41_455 ?
C1 C1 N1 C1 77(10) 2_455 . . 26_546 ?
C1 C1 N1 C1 -46(12) 17_546 . . 25_446 ?
C1 C1 N1 C1 30.8(18) 41_455 . . 25_446 ?
C1 C1 N1 N1 30.8(18) 41_455 . . 2_455 ?
C1 C1 N1 N1 -116.4(13) 17_546 . . 27_556 ?
C1 C1 N1 N1 30.8(18) 41_455 . . 26_546 ?
C1 C1 N1 N1 101(15) 41_455 . . 4_545 ?
C1 C1 N1 N1 77(10) 2_455 . . 3_445 ?
C1 C1 N1 N1 40(11) 26_546 . . 4_545 ?
C1 C1 N1 N1 46(12) 2_455 . . 26_546 ?
C1 C1 N1 N1 116.4(13) 2_455 . . 4_545 ?
C1 C1 N1 N1 -30.8(18) 26_546 . . 2_455 ?
C1 C1 N1 N1 -101(15) 26_546 . . 27_556 ?
C1 C1 N1 N1 -30.8(18) 26_546 . . 26_546 ?
C1 C1 N1 N1 -77(10) 17_546 . . 28_456 ?
C1 C1 N1 N1 -46(12) 17_546 . . 26_546 ?
C1 C1 N1 N1 15(13) 2_455 . . 28_456 ?
C1 C1 N1 N1 -40(11) 41_455 . . 27_556 ?
C1 C1 N1 N1 0.000(8) 26_546 . . 3_445 ?
C1 C1 N1 N1 -24(25) 2_455 . . 27_556 ?
C1 C1 N1 N1 62(4) 41_455 . . 3_445 ?
C1 C1 N1 N1 -15(13) 17_546 . . 3_445 ?
C1 C1 N1 N1 -46(12) 17_546 . . 2_455 ?
C1 C1 N1 N1 24(25) 17_546 . . 4_545 ?
C1 C1 N1 N1 46(12) 2_455 . . 2_455 ?
C1 C1 N1 N1 -62(4) 26_546 . . 28_456 ?
C1 C1 N1 N1 0.000(5) 41_455 . . 28_456 ?
N1 C1 N1 C1 30.8(18) 2_455 . . 26_546 ?
N1 C1 N1 C1 -0.001(5) 26_546 . . 25_446 ?
N1 C1 N1 C1 -30.8(18) 3_445 . . 25_446 ?
N1 C1 N1 C1 -116.4(13) 4_545 . . 2_455 ?
N1 C1 N1 C1 15(13) 3_445 . . 17_546 ?
N1 C1 N1 C1 24(25) 27_556 . . 2_455 ?
N1 C1 N1 C1 -40(11) 4_545 . . 26_546 ?
N1 C1 N1 C1 46(12) 26_546 . . 17_546 ?
N1 C1 N1 C1 70(13) 27_556 . . 25_446 ?
N1 C1 N1 C1 -24(25) 4_545 . . 17_546 ?
N1 C1 N1 C1 46(12) 2_455 . . 17_546 ?
N1 C1 N1 C1 116.4(13) 27_556 . . 17_546 ?
N1 C1 N1 C1 0.001(11) 2_455 . . 25_446 ?
N1 C1 N1 C1 -30.8(18) 26_546 . . 41_455 ?
N1 C1 N1 C1 -46(12) 26_546 . . 2_455 ?
N1 C1 N1 C1 -101(15) 4_545 . . 41_455 ?
N1 C1 N1 C1 -70(13) 4_545 . . 25_446 ?
N1 C1 N1 C1 40(11) 27_556 . . 41_455 ?
N1 C1 N1 C1 -46(12) 2_455 . . 2_455 ?
N1 C1 N1 C1 -46(12) 25_446 . . 2_455 ?
N1 C1 N1 C1 77(10) 28_456 . . 17_546 ?
N1 C1 N1 C1 -77(10) 3_445 . . 2_455 ?
N1 C1 N1 C1 0.0 25_446 . . 25_446 ?
N1 C1 N1 C1 46(12) 25_446 . . 17_546 ?
N1 C1 N1 C1 30.8(18) 28_456 . . 25_446 ?
N1 C1 N1 C1 -30.8(18) 25_446 . . 41_455 ?
N1 C1 N1 C1 30.8(18) 26_546 . . 26_546 ?
N1 C1 N1 C1 -62(4) 3_445 . . 41_455 ?
N1 C1 N1 C1 101(15) 27_556 . . 26_546 ?
N1 C1 N1 C1 0.000(8) 28_456 . . 41_455 ?
N1 C1 N1 C1 0.000(11) 3_445 . . 26_546 ?
N1 C1 N1 C1 -30.8(18) 2_455 . . 41_455 ?
N1 C1 N1 C1 30.8(18) 25_446 . . 26_546 ?
N1 C1 N1 C1 -15(13) 28_456 . . 2_455 ?
N1 C1 N1 C1 62(4) 28_456 . . 26_546 ?
N1 C1 N1 N1 70(13) 25_446 . . 4_545 ?
N1 C1 N1 N1 -70(13) 26_546 . . 27_556 ?
N1 C1 N1 N1 -0.002(18) 26_546 . . 2_455 ?
N1 C1 N1 N1 0.00(2) 25_446 . . 26_546 ?
N1 C1 N1 N1 -40(11) 4_545 . . 3_445 ?
N1 C1 N1 N1 -30.8(17) 3_445 . . 26_546 ?
N1 C1 N1 N1 30.8(18) 2_455 . . 3_445 ?
N1 C1 N1 N1 30.8(17) 28_456 . . 26_546 ?
N1 C1 N1 N1 -30.8(18) 2_455 . . 28_456 ?
N1 C1 N1 N1 0.002(11) 2_455 . . 26_546 ?
N1 C1 N1 N1 -40(11) 28_456 . . 27_556 ?
N1 C1 N1 N1 70(13) 26_546 . . 4_545 ?
N1 C1 N1 N1 30.8(18) 25_446 . . 3_445 ?
N1 C1 N1 N1 -0.001(5) 25_446 . . 2_455 ?
N1 C1 N1 N1 70(13) 27_556 . . 26_546 ?
N1 C1 N1 N1 -30.8(18) 3_445 . . 2_455 ?
N1 C1 N1 N1 -62(4) 3_445 . . 28_456 ?
N1 C1 N1 N1 30.8(18) 28_456 . . 2_455 ?
N1 C1 N1 N1 30.8(18) 26_546 . . 3_445 ?
N1 C1 N1 N1 -30.8(18) 26_546 . . 28_456 ?
N1 C1 N1 N1 101(15) 27_556 . . 3_445 ?
N1 C1 N1 N1 -101(15) 4_545 . . 28_456 ?
N1 C1 N1 N1 -70(13) 2_455 . . 27_556 ?
N1 C1 N1 N1 40(11) 27_556 . . 28_456 ?
N1 C1 N1 N1 -70(13) 4_545 . . 2_455 ?
N1 C1 N1 N1 141(26) 27_556 . . 4_545 ?
N1 C1 N1 N1 62(4) 28_456 . . 3_445 ?
N1 C1 N1 N1 70(13) 2_455 . . 4_545 ?
N1 C1 N1 N1 -70(13) 4_545 . . 26_546 ?
N1 C1 N1 N1 -70(13) 25_446 . . 27_556 ?
N1 C1 N1 N1 70(13) 27_556 . . 2_455 ?
N1 C1 N1 N1 -101(15) 3_445 . . 27_556 ?
N1 C1 N1 N1 -141(26) 4_545 . . 27_556 ?
N1 C1 N1 N1 -30.8(18) 25_446 . . 28_456 ?
N1 C1 N1 N1 40(11) 3_445 . . 4_545 ?
N1 C1 N1 N1 101(15) 28_456 . . 4_545 ?
